data_1546782
loop_
_publ_author_name
'Karai, Oumaima'
'Aouine, Younas'
'Faraj, Hassane'
'Alami, Anouar'
'El Hallaoui, Abdelilah'
'Zouihri, Hafid'

_publ_section_title
;
 Methyl
 (2<i>R</i>)-2-benzamido-2-{[(1<i>R</i>)-2-methoxy-2-oxo-1-phenylethyl]amino}acetate
;
_journal_coeditor_code SJ4129
_journal_issue 8
_journal_name_full IUCrData
_journal_page_first x171155
_journal_paper_doi 10.1107/S2414314617011555
_journal_volume 2
_journal_year 2017
_chemical_formula_iupac 'C19 H20 N2 O5'
_chemical_formula_moiety 'C19 H20 N2 O5'
_chemical_formula_sum 'C19 H20 N2 O5'
_chemical_formula_weight 356.37
_chemical_name_systematic 'Methyl (2<i>R</i>)-2-benzamido-2-{[(1<i>R</i>)-2-methoxy-2-oxo-1-phenylethyl]amino}acetate'
_space_group_IT_number 19
_symmetry_cell_setting orthorhombic
_symmetry_space_group_name_Hall 'P 2ac 2ab'
_symmetry_space_group_name_H-M 'P 21 21 21'
_atom_sites_solution_hydrogens geom
_atom_sites_solution_primary direct
_atom_sites_solution_secondary difmap
_audit_creation_method SHELXL2014
_cell_angle_alpha 90.00
_cell_angle_beta 90.00
_cell_angle_gamma 90.00
_cell_formula_units_Z 4
_cell_length_a 9.3432(6)
_cell_length_b 10.4314(8)
_cell_length_c 18.0901(14)
_cell_measurement_reflns_used 365
_cell_measurement_temperature 173(2)
_cell_measurement_theta_max 25.2
_cell_measurement_theta_min 1.6
_cell_volume 1763.1(2)
_computing_cell_refinement
;
SAINT (Bruker, 2005)
;
_computing_data_collection
;
APEX2 (Bruker, 2005)
;
_computing_data_reduction
;
SAINT (Bruker, 2005)
;
_computing_molecular_graphics
;
PLATON (Spek, 2009)
;
_computing_publication_material
;
publCIF (Westrip, 2010)
;
_computing_structure_refinement
;
SHELXL2014 (Sheldrick, 2015)
;
_computing_structure_solution
;
SHELXS97 (Sheldrick, 2008)
;
_diffrn_ambient_temperature 173(2)
_diffrn_measured_fraction_theta_full 0.999
_diffrn_measured_fraction_theta_max 0.999
_diffrn_measurement_device_type 'Bruker APEXII CCD'
_diffrn_measurement_method '\f and \w scan'
_diffrn_radiation_monochromator graphite
_diffrn_radiation_source 'fine-focus sealed tube'
_diffrn_radiation_type MoK\a
_diffrn_radiation_wavelength 0.71073
_diffrn_reflns_av_R_equivalents 0.0291
_diffrn_reflns_av_sigmaI/netI 0.0141
_diffrn_reflns_limit_h_max 7
_diffrn_reflns_limit_h_min -11
_diffrn_reflns_limit_k_max 12
_diffrn_reflns_limit_k_min -12
_diffrn_reflns_limit_l_max 22
_diffrn_reflns_limit_l_min -22
_diffrn_reflns_number 28362
_diffrn_reflns_theta_full 25.99
_diffrn_reflns_theta_max 25.99
_diffrn_reflns_theta_min 2.25
_diffrn_standards_number 0
_exptl_absorpt_coefficient_mu 0.098
_exptl_absorpt_correction_T_max 0.9864
_exptl_absorpt_correction_T_min 0.9665
_exptl_absorpt_correction_type multi-scan
_exptl_absorpt_process_details
;
(SADABS; Bruker, 2005)
;
_exptl_crystal_colour colourless
_exptl_crystal_density_diffrn 1.343
_exptl_crystal_density_method 'not measured'
_exptl_crystal_description prism
_exptl_crystal_F_000 752
_exptl_crystal_size_max 0.35
_exptl_crystal_size_mid 0.16
_exptl_crystal_size_min 0.14
_refine_diff_density_max 0.141
_refine_diff_density_min -0.134
_refine_ls_abs_structure_details
;
Flack (1983), 1822 Friedel pairs
;
_refine_ls_abs_structure_Flack -0.3(8)
_refine_ls_extinction_coef 0.0073(8)
_refine_ls_extinction_expression Fc^*^=kFc[1+0.001xFc^2^\l^3^/sin(2\q)]^-1/4^
_refine_ls_extinction_method
;
SHELXL2014 (Sheldrick, 2015)
;
_refine_ls_goodness_of_fit_ref 1.037
_refine_ls_hydrogen_treatment mixed
_refine_ls_matrix_type full
_refine_ls_number_parameters 246
_refine_ls_number_reflns 3455
_refine_ls_number_restraints 2
_refine_ls_restrained_S_all 1.037
_refine_ls_R_factor_all 0.0298
_refine_ls_R_factor_gt 0.0268
_refine_ls_shift/su_max 0.001
_refine_ls_shift/su_mean 0.000
_refine_ls_structure_factor_coef Fsqd
_refine_ls_weighting_details 'calc w=1/[\s^2^(Fo^2^)+(0.0234P)^2^+0.3377P] where P=(Fo^2^+2Fc^2^)/3'
_refine_ls_weighting_scheme calc
_refine_ls_wR_factor_gt 0.0621
_refine_ls_wR_factor_ref 0.0645
_reflns_number_gt 3246
_reflns_number_total 3455
_reflns_threshold_expression I>2\s(I)
_cod_data_source_file sj4129sup1.cif
_cod_data_source_block I
_cod_database_code 1546782

loop_
_symmetry_equiv_pos_as_xyz
'x, y, z'
'-x+1/2, -y, z+1/2'
'-x, y+1/2, -z+1/2'
'x+1/2, -y+1/2, -z'

loop_
_atom_site_type_symbol
_atom_site_label
_atom_site_fract_x
_atom_site_fract_y
_atom_site_fract_z
_atom_site_U_iso_or_equiv
_atom_site_adp_type
_atom_site_calc_flag
_atom_site_refinement_flags
_atom_site_occupancy
_atom_site_symmetry_multiplicity
C C14 0.12279(14) 0.23661(11) 0.98202(7) 0.0305(3) Uani d . 1 1
H H14 0.2102 0.2580 0.9526 0.037 Uiso calc R 1 1
N N1 0.16831(11) 0.14782(10) 1.03988(6) 0.0315(2) Uani d D 1 1
O O3 0.15911(11) 0.40644(9) 1.06499(6) 0.0464(3) Uani d . 1 1
O O1 -0.04242(10) 0.16104(10) 1.09856(6) 0.0456(3) Uani d . 1 1
O O2 -0.03638(11) 0.41900(9) 0.99493(6) 0.0475(3) Uani d . 1 1
C C15 0.06822(15) 0.08188(12) 0.88463(7) 0.0359(3) Uani d . 1 1
H H15 0.1676 0.1036 0.8684 0.043 Uiso calc R 1 1
N N2 0.01902(12) 0.18778(10) 0.93039(6) 0.0321(2) Uani d D 1 1
C C12 0.12463(14) 0.00585(12) 1.14380(7) 0.0330(3) Uani d . 1 1
C C18 0.06847(13) 0.36261(11) 1.01468(7) 0.0323(3) Uani d . 1 1
C C13 0.07640(13) 0.11150(12) 1.09329(7) 0.0322(3) Uani d . 1 1
C C1 -0.12382(16) 0.15859(14) 0.79537(8) 0.0452(3) Uani d . 1 1
H H1 -0.1444 0.2276 0.8279 0.054 Uiso calc R 1 1
C C6 -0.02209(14) 0.06888(13) 0.81452(7) 0.0353(3) Uani d . 1 1
C C9 0.19247(18) -0.19864(15) 1.23588(9) 0.0493(4) Uani d . 1 1
H H9 0.2146 -0.2693 1.2669 0.059 Uiso calc R 1 1
O O5 -0.04305(14) -0.07267(10) 0.96120(7) 0.0620(3) Uani d . 1 1
C C8 0.27280(17) -0.17514(15) 1.17398(9) 0.0479(4) Uani d . 1 1
H H8 0.3519 -0.2288 1.1627 0.057 Uiso calc R 1 1
C C19 0.1260(2) 0.53040(15) 1.09662(10) 0.0572(4) Uani d . 1 1
H H19A 0.1460 0.5977 1.0602 0.086 Uiso calc R 1 1
H H19B 0.1851 0.5443 1.1407 0.086 Uiso calc R 1 1
H H19C 0.0246 0.5332 1.1104 0.086 Uiso calc R 1 1
C C7 0.23931(16) -0.07355(13) 1.12783(8) 0.0423(3) Uani d . 1 1
H H7 0.2954 -0.0582 1.0849 0.051 Uiso calc R 1 1
C C4 -0.0684(2) -0.04241(16) 0.70022(9) 0.0571(4) Uani d . 1 1
H H4 -0.0492 -0.1120 0.6678 0.069 Uiso calc R 1 1
C C5 0.00429(18) -0.03273(15) 0.76647(8) 0.0474(4) Uani d . 1 1
H H5 0.0730 -0.0960 0.7794 0.057 Uiso calc R 1 1
C C11 0.04614(19) -0.01734(17) 1.20718(9) 0.0560(4) Uani d . 1 1
H H11 -0.0316 0.0373 1.2196 0.067 Uiso calc R 1 1
C C16 0.07709(18) -0.04722(14) 0.92455(8) 0.0471(4) Uani d . 1 1
O O4 0.17846(16) -0.11697(13) 0.92196(8) 0.0816(4) Uani d . 1 1
C C3 -0.1684(2) 0.04823(18) 0.68102(9) 0.0619(5) Uani d . 1 1
H H3 -0.2179 0.0418 0.6353 0.074 Uiso calc R 1 1
C C10 0.0801(2) -0.11964(19) 1.25270(9) 0.0657(5) Uani d . 1 1
H H10 0.0250 -0.1351 1.2959 0.079 Uiso calc R 1 1
C C2 -0.1965(2) 0.14844(17) 0.72849(9) 0.0592(4) Uani d . 1 1
H H2 -0.2660 0.2110 0.7155 0.071 Uiso calc R 1 1
C C17 -0.0486(3) -0.19393(18) 1.00059(13) 0.0933(8) Uani d . 1 1
H H17A -0.0225 -0.2637 0.9669 0.140 Uiso calc R 1 1
H H17B -0.1458 -0.2081 1.0193 0.140 Uiso calc R 1 1
H H17C 0.0186 -0.1918 1.0421 0.140 Uiso calc R 1 1
H H1N 0.2540(14) 0.1193(14) 1.0386(8) 0.039(4) Uiso d D 1 1
H H2N -0.0591(14) 0.1679(13) 0.9516(7) 0.033(4) Uiso d D 1 1

loop_
_atom_site_aniso_label
_atom_site_aniso_U_11
_atom_site_aniso_U_22
_atom_site_aniso_U_33
_atom_site_aniso_U_12
_atom_site_aniso_U_13
_atom_site_aniso_U_23
C14 0.0284(6) 0.0311(6) 0.0321(6) -0.0018(5) -0.0005(5) 0.0026(5)
N1 0.0270(5) 0.0325(5) 0.0352(5) 0.0043(4) -0.0002(5) 0.0039(4)
O3 0.0447(5) 0.0364(5) 0.0581(6) 0.0044(4) -0.0181(5) -0.0123(5)
O1 0.0363(5) 0.0549(6) 0.0454(5) 0.0140(5) 0.0072(4) 0.0097(5)
O2 0.0412(6) 0.0406(5) 0.0607(6) 0.0089(4) -0.0159(5) -0.0052(5)
C15 0.0341(6) 0.0374(7) 0.0362(7) -0.0007(6) 0.0017(5) -0.0037(5)
N2 0.0307(5) 0.0324(5) 0.0332(5) -0.0013(4) -0.0016(5) -0.0005(4)
C12 0.0340(6) 0.0337(6) 0.0314(6) -0.0010(5) -0.0040(5) 0.0003(5)
C18 0.0311(6) 0.0305(6) 0.0351(6) -0.0020(5) -0.0040(5) 0.0042(5)
C13 0.0322(6) 0.0333(6) 0.0310(6) 0.0022(5) -0.0010(5) -0.0018(5)
C1 0.0494(8) 0.0441(8) 0.0421(7) -0.0024(7) -0.0045(7) -0.0009(6)
C6 0.0383(7) 0.0365(7) 0.0310(6) -0.0076(5) 0.0033(5) 0.0012(5)
C9 0.0577(9) 0.0423(8) 0.0479(8) -0.0024(7) -0.0112(7) 0.0134(7)
O5 0.0676(8) 0.0449(6) 0.0736(8) -0.0110(6) -0.0148(6) 0.0246(6)
C8 0.0477(8) 0.0397(7) 0.0562(9) 0.0076(7) -0.0043(7) 0.0055(7)
C19 0.0653(10) 0.0380(8) 0.0681(10) 0.0046(7) -0.0147(9) -0.0170(7)
C7 0.0429(8) 0.0412(7) 0.0427(7) 0.0053(6) 0.0041(6) 0.0062(6)
C4 0.0746(11) 0.0543(9) 0.0426(8) -0.0127(9) -0.0008(8) -0.0113(7)
C5 0.0570(9) 0.0446(8) 0.0407(8) -0.0036(7) 0.0012(7) -0.0050(7)
C11 0.0566(10) 0.0626(10) 0.0487(8) 0.0169(8) 0.0150(8) 0.0159(8)
C16 0.0599(9) 0.0377(7) 0.0436(8) 0.0078(7) -0.0176(7) -0.0074(6)
O4 0.0964(10) 0.0652(8) 0.0831(9) 0.0450(8) -0.0142(8) -0.0072(7)
C3 0.0760(12) 0.0700(11) 0.0397(8) -0.0191(10) -0.0167(8) 0.0003(8)
C10 0.0731(12) 0.0746(12) 0.0494(9) 0.0129(10) 0.0160(9) 0.0265(9)
C2 0.0636(10) 0.0595(10) 0.0546(10) -0.0007(9) -0.0191(8) 0.0069(8)
C17 0.139(2) 0.0537(11) 0.0873(14) -0.0394(13) -0.0489(15) 0.0349(10)

loop_
_atom_type_symbol
_atom_type_description
_atom_type_scat_dispersion_real
_atom_type_scat_dispersion_imag
_atom_type_scat_source
C C 0.0033 0.0016 'International Tables Vol C Tables 4.2.6.8 and 6.1.1.4'
H H 0.0000 0.0000 'International Tables Vol C Tables 4.2.6.8 and 6.1.1.4'
N N 0.0061 0.0033 'International Tables Vol C Tables 4.2.6.8 and 6.1.1.4'
O O 0.0106 0.0060 'International Tables Vol C Tables 4.2.6.8 and 6.1.1.4'

loop_
_geom_angle_atom_site_label_1
_geom_angle_atom_site_label_2
_geom_angle_atom_site_label_3
_geom_angle
N2 C14 N1 115.89(10)
N2 C14 C18 109.37(10)
N1 C14 C18 111.41(10)
N2 C14 H14 106.5
N1 C14 H14 106.5
C18 C14 H14 106.5
C13 N1 C14 120.44(11)
C13 N1 H1N 121.3(10)
C14 N1 H1N 118.2(10)
C18 O3 C19 116.33(11)
N2 C15 C6 111.39(11)
N2 C15 C16 114.64(11)
C6 C15 C16 110.07(11)
N2 C15 H15 106.8
C6 C15 H15 106.8
C16 C15 H15 106.8
C14 N2 C15 115.15(10)
C14 N2 H2N 111.8(9)
C15 N2 H2N 110.0(10)
C11 C12 C7 118.61(13)
C11 C12 C13 118.31(12)
C7 C12 C13 122.99(12)
O2 C18 O3 123.96(12)
O2 C18 C14 125.39(12)
O3 C18 C14 110.51(10)
O1 C13 N1 120.90(12)
O1 C13 C12 122.21(12)
N1 C13 C12 116.86(11)
C6 C1 C2 120.23(15)
C6 C1 H1 119.9
C2 C1 H1 119.9
C1 C6 C5 118.82(13)
C1 C6 C15 121.92(12)
C5 C6 C15 119.17(12)
C8 C9 C10 119.61(14)
C8 C9 H9 120.2
C10 C9 H9 120.2
C16 O5 C17 116.64(16)
C9 C8 C7 120.38(15)
C9 C8 H8 119.8
C7 C8 H8 119.8
O3 C19 H19A 109.5
O3 C19 H19B 109.5
H19A C19 H19B 109.5
O3 C19 H19C 109.5
H19A C19 H19C 109.5
H19B C19 H19C 109.5
C12 C7 C8 120.44(14)
C12 C7 H7 119.8
C8 C7 H7 119.8
C3 C4 C5 120.22(16)
C3 C4 H4 119.9
C5 C4 H4 119.9
C4 C5 C6 120.67(15)
C4 C5 H5 119.7
C6 C5 H5 119.7
C12 C11 C10 120.44(15)
C12 C11 H11 119.8
C10 C11 H11 119.8
O4 C16 O5 124.52(15)
O4 C16 C15 124.07(16)
O5 C16 C15 111.41(12)
C4 C3 C2 119.61(15)
C4 C3 H3 120.2
C2 C3 H3 120.2
C9 C10 C11 120.49(15)
C9 C10 H10 119.8
C11 C10 H10 119.8
C3 C2 C1 120.43(16)
C3 C2 H2 119.8
C1 C2 H2 119.8
O5 C17 H17A 109.5
O5 C17 H17B 109.5
H17A C17 H17B 109.5
O5 C17 H17C 109.5
H17A C17 H17C 109.5
H17B C17 H17C 109.5

loop_
_geom_bond_atom_site_label_1
_geom_bond_atom_site_label_2
_geom_bond_distance
C14 N2 1.4395(16)
C14 N1 1.4610(16)
C14 C18 1.5277(17)
C14 H14 1.0000
N1 C13 1.3469(17)
N1 H1N 0.855(13)
O3 C18 1.3246(15)
O3 C19 1.4474(17)
O1 C13 1.2282(15)
O2 C18 1.1973(15)
C15 N2 1.4549(16)
C15 C6 1.5294(18)
C15 C16 1.530(2)
C15 H15 1.0000
N2 H2N 0.850(12)
C12 C11 1.382(2)
C12 C7 1.3848(19)
C12 C13 1.5009(17)
C1 C6 1.378(2)
C1 C2 1.392(2)
C1 H1 0.9500
C6 C5 1.393(2)
C9 C8 1.370(2)
C9 C10 1.369(2)
C9 H9 0.9500
O5 C16 1.331(2)
O5 C17 1.4527(19)
C8 C7 1.385(2)
C8 H8 0.9500
C19 H19A 0.9800
C19 H19B 0.9800
C19 H19C 0.9800
C7 H7 0.9500
C4 C3 1.374(3)
C4 C5 1.381(2)
C4 H4 0.9500
C5 H5 0.9500
C11 C10 1.385(2)
C11 H11 0.9500
C16 O4 1.1952(19)
C3 C2 1.378(3)
C3 H3 0.9500
C10 H10 0.9500
C2 H2 0.9500
C17 H17A 0.9800
C17 H17B 0.9800
C17 H17C 0.9800

loop_
_geom_hbond_atom_site_label_D
_geom_hbond_atom_site_label_H
_geom_hbond_atom_site_label_A
_geom_hbond_site_symmetry_A
_geom_hbond_distance_DH
_geom_hbond_distance_HA
_geom_hbond_distance_DA
_geom_hbond_angle_DHA
_geom_hbond_publ_flag
N1 H1N O2 4_557 0.854(13) 2.089(13) 2.9147(15) 162.4(14) yes
N2 H2N O5 . 0.850(13) 2.520(14) 2.8334(15) 102.9(10) yes
C1 H1 N2 . 0.9500 2.4400 2.8000(18) 102.00 yes
C7 H7 O2 4_557 0.9500 2.5800 3.4530(18) 153.00 yes

loop_
_geom_torsion_atom_site_label_1
_geom_torsion_atom_site_label_2
_geom_torsion_atom_site_label_3
_geom_torsion_atom_site_label_4
_geom_torsion
N2 C14 N1 C13 -68.46(15)
C18 C14 N1 C13 57.43(15)
N1 C14 N2 C15 -64.44(15)
C18 C14 N2 C15 168.63(10)
C6 C15 N2 C14 -158.86(11)
C16 C15 N2 C14 75.32(15)
C19 O3 C18 O2 -0.1(2)
C19 O3 C18 C14 175.61(13)
N2 C14 C18 O2 -7.24(17)
N1 C14 C18 O2 -136.67(13)
N2 C14 C18 O3 177.07(11)
N1 C14 C18 O3 47.65(14)
C14 N1 C13 O1 -6.90(19)
C14 N1 C13 C12 171.27(10)
C11 C12 C13 O1 -13.9(2)
C7 C12 C13 O1 162.54(13)
C11 C12 C13 N1 167.94(13)
C7 C12 C13 N1 -15.60(19)
C2 C1 C6 C5 -1.2(2)
C2 C1 C6 C15 175.29(14)
N2 C15 C6 C1 7.55(18)
C16 C15 C6 C1 135.86(14)
N2 C15 C6 C5 -175.99(12)
C16 C15 C6 C5 -47.69(17)
C10 C9 C8 C7 -1.2(2)
C11 C12 C7 C8 1.0(2)
C13 C12 C7 C8 -175.46(13)
C9 C8 C7 C12 0.3(2)
C3 C4 C5 C6 -0.3(2)
C1 C6 C5 C4 1.1(2)
C15 C6 C5 C4 -175.50(14)
C7 C12 C11 C10 -1.4(2)
C13 C12 C11 C10 175.25(16)
C17 O5 C16 O4 0.2(2)
C17 O5 C16 C15 179.10(13)
N2 C15 C16 O4 -131.74(15)
C6 C15 C16 O4 101.76(17)
N2 C15 C16 O5 49.39(16)
C6 C15 C16 O5 -77.11(14)
C5 C4 C3 C2 -0.4(3)
C8 C9 C10 C11 0.8(3)
C12 C11 C10 C9 0.5(3)
C4 C3 C2 C1 0.3(3)
C6 C1 C2 C3 0.5(2)

_cod_database_fobs_code 1546782
